data_1555206
loop_
_publ_author_name
'Liu, Honglei'
'Yuan, Chunhao'
'Wu, Yang'
'Xiao, Yumei'
'Guo, Hongchao'

_publ_section_title
;
 Sc(OTf)3-Catalyzed [3 + 3] Cycloaddition of Cyclopropane 1,1-Diesters
 with Phthalazinium Dicyanomethanides.
;
_journal_issue 17
_journal_name_full 'Organic letters'
_journal_page_first 4220
_journal_page_last 4223
_journal_paper_doi 10.1021/acs.orglett.5b02003
_journal_volume 17
_journal_year 2015
_chemical_absolute_configuration unk
_chemical_formula_moiety 'C26 H24 N4 O4'
_chemical_formula_sum 'C26 H24 N4 O4'
_chemical_formula_weight 456.49
_space_group_crystal_system monoclinic
_space_group_IT_number 9
_space_group_name_Hall 'C -2yc'
_space_group_name_H-M_alt 'C 1 c 1'
_atom_sites_solution_hydrogens geom
_audit_creation_date 2014-05-22
_audit_creation_method
;
Olex2 1.2
(compiled 2014.03.20 svn.r2914 for OlexSys, GUI svn.r4816)
;
_cell_angle_alpha 90
_cell_angle_beta 107.07(3)
_cell_angle_gamma 90
_cell_formula_units_Z 4
_cell_length_a 9.0718(18)
_cell_length_b 20.806(4)
_cell_length_c 12.975(3)
_cell_measurement_reflns_used 3805
_cell_measurement_temperature 173.1500
_cell_measurement_theta_max 27.4739
_cell_measurement_theta_min 2.5445
_cell_volume 2341.1(9)
_computing_cell_refinement 'CrystalClear (Rigaku Inc., 2007)'
_computing_data_collection 'CrystalClear (Rigaku Inc., 2007)'
_computing_data_reduction 'CrystalClear (Rigaku Inc., 2007)'
_computing_molecular_graphics 'Olex2 (Dolomanov et al., 2013)'
_computing_publication_material 'Olex2 (Dolomanov et al., 2013)'
_computing_structure_refinement 'ShelXL (Sheldrick, 2013)'
_computing_structure_solution
;
 'XS (Sheldrick, 2013)'
;
_diffrn_ambient_temperature 173.1500
_diffrn_detector_area_resol_mean 28.5714
_diffrn_measured_fraction_theta_full 0.993
_diffrn_measured_fraction_theta_max 0.986
_diffrn_measurement_device
;
Saturn724 (2x2 bin mode)
;
_diffrn_measurement_device_details
;
AFC10: Fixed Chi 2 circle
;
_diffrn_measurement_device_type 'Saturn724+ CCD'
_diffrn_measurement_method dtprofit.ref
_diffrn_orient_matrix_type d*Trek
_diffrn_orient_matrix_UB_11 0.0006
_diffrn_orient_matrix_UB_12 0.0504
_diffrn_orient_matrix_UB_13 0.1037
_diffrn_orient_matrix_UB_21 0.0480
_diffrn_orient_matrix_UB_22 0.0013
_diffrn_orient_matrix_UB_23 -0.0009
_diffrn_orient_matrix_UB_31 -0.0023
_diffrn_orient_matrix_UB_32 0.0796
_diffrn_orient_matrix_UB_33 -0.0124
_diffrn_radiation_detector CCD
_diffrn_radiation_monochromator 'Graphite Monochromator'
_diffrn_radiation_type MoK\a
_diffrn_radiation_wavelength 0.71073
_diffrn_reflns_av_R_equivalents 0.0216
_diffrn_reflns_av_unetI/netI 0.0286
_diffrn_reflns_Laue_measured_fraction_full 0.993
_diffrn_reflns_Laue_measured_fraction_max 0.986
_diffrn_reflns_limit_h_max 11
_diffrn_reflns_limit_h_min -11
_diffrn_reflns_limit_k_max 26
_diffrn_reflns_limit_k_min -26
_diffrn_reflns_limit_l_max 15
_diffrn_reflns_limit_l_min -16
_diffrn_reflns_number 7812
_diffrn_reflns_point_group_measured_fraction_full 0.755
_diffrn_reflns_point_group_measured_fraction_max 0.733
_diffrn_reflns_theta_full 26.000
_diffrn_reflns_theta_max 27.505
_diffrn_reflns_theta_min 2.628
_diffrn_source 'Sealed Tube'
_diffrn_source_current 30.0000
_diffrn_source_power 1.5000
_diffrn_source_voltage 50.0000
_exptl_absorpt_coefficient_mu 0.089
_exptl_absorpt_correction_T_max 1.0000
_exptl_absorpt_correction_T_min 0.8569
_exptl_absorpt_correction_type multi-scan
_exptl_crystal_colour Colorless
_exptl_crystal_density_diffrn 1.295
_exptl_crystal_description plate
_exptl_crystal_F_000 960
_exptl_crystal_size_max 0.43
_exptl_crystal_size_mid 0.4
_exptl_crystal_size_min 0.12
_refine_diff_density_max 0.181
_refine_diff_density_min -0.151
_refine_diff_density_rms 0.034
_refine_ls_abs_structure_details
;
 Flack x determined using 1129 quotients [(I+)-(I-)]/[(I+)+(I-)]
 (Parsons and Flack (2004), Acta Cryst. A60, s61).
;
_refine_ls_abs_structure_Flack 2.2(6)
_refine_ls_extinction_method none
_refine_ls_goodness_of_fit_ref 1.103
_refine_ls_hydrogen_treatment constr
_refine_ls_matrix_type full
_refine_ls_number_parameters 309
_refine_ls_number_reflns 3950
_refine_ls_number_restraints 2
_refine_ls_restrained_S_all 1.102
_refine_ls_R_factor_all 0.0391
_refine_ls_R_factor_gt 0.0363
_refine_ls_shift/su_max 0.000
_refine_ls_shift/su_mean 0.000
_refine_ls_structure_factor_coef Fsqd
_refine_ls_weighting_details 'w=1/[\s^2^(Fo^2^)+(0.0311P)^2^+0.7631P] where P=(Fo^2^+2Fc^2^)/3'
_refine_ls_weighting_scheme calc
_refine_ls_wR_factor_gt 0.0758
_refine_ls_wR_factor_ref 0.0776
_reflns_Friedel_coverage 0.484
_reflns_Friedel_fraction_full 0.515
_reflns_Friedel_fraction_max 0.479
_reflns_number_gt 3747
_reflns_number_total 3950
_reflns_threshold_expression 'I > 2\s(I)'
_cod_data_source_file ol5b02003_si_002.cif
_cod_data_source_block sa3396
_cod_original_cell_volume 2341.2(9)
_cod_database_code 1555206
_shelxl_version_number 2013-4
_shelx_space_group_comment
;
The symmetry employed for this shelxl refinement is uniquely defined
by the following loop, which should always be used as a source of
symmetry information in preference to the above space-group names.
They are only intended as comments.
;
_diffrn_number_total 2730
_olex2_refinement_description
;
1. Fixed Uiso
 At 1.2 times of:
  All C(H) groups, All C(H,H) groups
 At 1.5 times of:
  All C(H,H,H) groups
2.a Ternary CH refined with riding coordinates:
 C7(H7), C9(H9)
2.b Secondary CH2 refined with riding coordinates:
 C11(H11A,H11B), C15(H15A,H15B), C18(H18A,H18B)
2.c Aromatic/amide H refined with riding coordinates:
 C1(H1), C2(H2), C3(H3), C4(H4), C5(H5), C22(H22), C23(H23), C24(H24),
 C25(H25), C26(H26)
2.d Idealised Me refined as rotating group:
 C16(H16A,H16B,H16C), C19(H19A,H19B,H19C)
;

loop_
_space_group_symop_operation_xyz
'x, y, z'
'x, -y, z+1/2'
'x+1/2, y+1/2, z'
'x+1/2, -y+1/2, z+1/2'

loop_
_atom_site_label
_atom_site_type_symbol
_atom_site_fract_x
_atom_site_fract_y
_atom_site_fract_z
_atom_site_U_iso_or_equiv
_atom_site_adp_type
_atom_site_occupancy
_atom_site_site_symmetry_order
_atom_site_calc_flag
_atom_site_refinement_flags_posn
O1 O -0.5136(2) 0.19567(8) -0.58954(14) 0.0301(4) Uani 1 1 d .
O2 O -0.69805(19) 0.14435(8) -0.71767(13) 0.0295(4) Uani 1 1 d .
O3 O -0.82799(19) 0.01902(9) -0.61251(14) 0.0340(4) Uani 1 1 d .
O4 O -0.86253(17) 0.12043(8) -0.56277(13) 0.0269(4) Uani 1 1 d .
N1 N -0.1336(2) 0.04833(12) -0.36623(19) 0.0379(5) Uani 1 1 d .
N2 N -0.3724(2) -0.10635(11) -0.28225(18) 0.0328(5) Uani 1 1 d .
N3 N -0.5041(2) 0.04477(9) -0.36542(15) 0.0221(4) Uani 1 1 d .
N4 N -0.6322(2) 0.01273(10) -0.34983(16) 0.0267(4) Uani 1 1 d .
C1 C -0.2517(3) -0.04897(12) -0.5894(2) 0.0289(5) Uani 1 1 d .
H1 H -0.2301 -0.0054 -0.5909 0.035 Uiso 1 1 calc R
C2 C -0.1550(3) -0.09325(13) -0.6162(2) 0.0331(6) Uani 1 1 d .
H2 H -0.0686 -0.0794 -0.6346 0.040 Uiso 1 1 calc R
C3 C -0.1874(3) -0.15833(14) -0.6154(2) 0.0373(6) Uani 1 1 d .
H3 H -0.1221 -0.1883 -0.6324 0.045 Uiso 1 1 calc R
C4 C -0.3162(3) -0.17839(13) -0.5894(2) 0.0389(7) Uani 1 1 d .
H4 H -0.3389 -0.2220 -0.5904 0.047 Uiso 1 1 calc R
C5 C -0.4129(3) -0.13413(12) -0.5617(2) 0.0307(6) Uani 1 1 d .
H5 H -0.4997 -0.1484 -0.5441 0.037 Uiso 1 1 calc R
C6 C -0.3810(3) -0.06862(11) -0.56017(18) 0.0236(5) Uani 1 1 d .
C7 C -0.4805(3) -0.02073(11) -0.52299(17) 0.0225(5) Uani 1 1 d .
H7 H -0.5805 -0.0411 -0.5306 0.027 Uiso 1 1 calc R
C8 C -0.4098(2) -0.00210(11) -0.40186(18) 0.0222(5) Uani 1 1 d .
C9 C -0.5334(2) 0.10485(11) -0.42816(18) 0.0213(5) Uani 1 1 d .
H9 H -0.4328 0.1247 -0.4205 0.026 Uiso 1 1 calc R
C10 C -0.6090(2) 0.09184(11) -0.55180(18) 0.0211(5) Uani 1 1 d .
C11 C -0.5101(3) 0.04109(11) -0.58909(18) 0.0217(5) Uani 1 1 d .
H11A H -0.5614 0.0302 -0.6637 0.026 Uiso 1 1 calc R
H11B H -0.4116 0.0603 -0.5862 0.026 Uiso 1 1 calc R
C12 C -0.2530(3) 0.02615(12) -0.38197(19) 0.0256(5) Uani 1 1 d .
C13 C -0.3915(3) -0.06064(12) -0.33294(19) 0.0251(5) Uani 1 1 d .
C14 C -0.6012(3) 0.15154(11) -0.61872(18) 0.0229(5) Uani 1 1 d .
C15 C -0.6972(3) 0.19283(13) -0.7984(2) 0.0345(6) Uani 1 1 d .
H15A H -0.5923 0.2022 -0.7981 0.041 Uiso 1 1 calc R
H15B H -0.7444 0.2323 -0.7837 0.041 Uiso 1 1 calc R
C16 C -0.7873(4) 0.16568(16) -0.9051(2) 0.0474(8) Uani 1 1 d .
H16A H -0.7932 0.1969 -0.9606 0.071 Uiso 1 1 calc GR
H16B H -0.8895 0.1551 -0.9032 0.071 Uiso 1 1 calc GR
H16C H -0.7372 0.1276 -0.9199 0.071 Uiso 1 1 calc GR
C17 C -0.7782(3) 0.07119(12) -0.57969(17) 0.0239(5) Uani 1 1 d .
C18 C -1.0257(3) 0.10913(14) -0.5806(2) 0.0374(6) Uani 1 1 d .
H18A H -1.0408 0.0717 -0.5403 0.045 Uiso 1 1 calc R
H18B H -1.0761 0.1015 -0.6565 0.045 Uiso 1 1 calc R
C19 C -1.0917(3) 0.16718(15) -0.5438(2) 0.0435(7) Uani 1 1 d .
H19A H -1.0737 0.2041 -0.5829 0.065 Uiso 1 1 calc GR
H19B H -1.0434 0.1735 -0.4681 0.065 Uiso 1 1 calc GR
H19C H -1.2006 0.1614 -0.5568 0.065 Uiso 1 1 calc GR
C20 C -0.6183(3) 0.14852(12) -0.37167(18) 0.0248(5) Uani 1 1 d .
C21 C -0.7175(3) 0.11948(13) -0.3212(2) 0.0275(5) Uani 1 1 d .
C22 C -0.7321(3) 0.05007(13) -0.3270(2) 0.0286(5) Uani 1 1 d .
H22 H -0.8178 0.0314 -0.3135 0.034 Uiso 1 1 calc R
C23 C -0.7998(3) 0.15704(15) -0.2675(2) 0.0367(6) Uani 1 1 d .
H23 H -0.8663 0.1378 -0.2341 0.044 Uiso 1 1 calc R
C24 C -0.7814(3) 0.22305(16) -0.2645(2) 0.0447(8) Uani 1 1 d .
H24 H -0.8347 0.2482 -0.2282 0.054 Uiso 1 1 calc R
C25 C -0.6839(3) 0.25185(15) -0.3154(2) 0.0418(7) Uani 1 1 d .
H25 H -0.6734 0.2963 -0.3138 0.050 Uiso 1 1 calc R
C26 C -0.6017(3) 0.21477(13) -0.3687(2) 0.0331(6) Uani 1 1 d .
H26 H -0.5358 0.2343 -0.4023 0.040 Uiso 1 1 calc R

loop_
_atom_site_aniso_label
_atom_site_aniso_U_11
_atom_site_aniso_U_22
_atom_site_aniso_U_33
_atom_site_aniso_U_23
_atom_site_aniso_U_13
_atom_site_aniso_U_12
O1 0.0325(9) 0.0244(8) 0.0324(9) 0.0008(8) 0.0077(7) -0.0043(7)
O2 0.0303(8) 0.0328(9) 0.0228(8) 0.0084(7) 0.0038(7) -0.0023(8)
O3 0.0305(9) 0.0331(10) 0.0355(10) -0.0032(8) 0.0053(8) -0.0091(8)
O4 0.0177(7) 0.0325(10) 0.0298(9) 0.0013(7) 0.0058(6) -0.0003(7)
N1 0.0278(11) 0.0504(15) 0.0364(13) -0.0026(11) 0.0108(9) -0.0037(10)
N2 0.0361(12) 0.0344(12) 0.0294(11) 0.0060(10) 0.0119(9) 0.0068(9)
N3 0.0204(9) 0.0259(11) 0.0213(10) 0.0018(8) 0.0081(7) 0.0026(8)
N4 0.0232(9) 0.0333(11) 0.0255(10) 0.0070(9) 0.0099(8) 0.0017(9)
C1 0.0368(13) 0.0237(12) 0.0289(13) -0.0004(10) 0.0136(11) -0.0008(10)
C2 0.0344(14) 0.0370(15) 0.0316(14) -0.0023(12) 0.0154(11) 0.0043(11)
C3 0.0414(15) 0.0348(15) 0.0353(14) -0.0038(12) 0.0109(12) 0.0133(12)
C4 0.0508(17) 0.0227(14) 0.0417(16) -0.0045(12) 0.0113(13) 0.0019(12)
C5 0.0349(14) 0.0245(13) 0.0331(13) -0.0011(11) 0.0106(11) -0.0031(10)
C6 0.0282(12) 0.0236(12) 0.0187(11) 0.0003(9) 0.0065(9) 0.0009(9)
C7 0.0255(11) 0.0230(12) 0.0189(11) -0.0005(9) 0.0066(9) -0.0007(9)
C8 0.0195(10) 0.0272(12) 0.0213(11) 0.0030(10) 0.0082(8) 0.0021(9)
C9 0.0198(10) 0.0227(11) 0.0198(11) -0.0009(9) 0.0036(8) -0.0004(9)
C10 0.0210(11) 0.0231(11) 0.0198(11) -0.0006(10) 0.0067(9) -0.0004(9)
C11 0.0251(11) 0.0226(11) 0.0180(10) 0.0004(9) 0.0072(8) 0.0009(9)
C12 0.0250(12) 0.0306(13) 0.0221(12) -0.0007(10) 0.0083(9) 0.0027(10)
C13 0.0247(11) 0.0308(13) 0.0206(11) -0.0004(10) 0.0081(9) 0.0042(10)
C14 0.0229(11) 0.0241(12) 0.0230(11) 0.0018(10) 0.0086(8) 0.0038(10)
C15 0.0377(14) 0.0362(14) 0.0285(13) 0.0130(12) 0.0079(11) 0.0023(11)
C16 0.0592(19) 0.0534(19) 0.0262(14) 0.0071(13) 0.0073(13) 0.0091(15)
C17 0.0235(11) 0.0293(13) 0.0178(11) 0.0018(10) 0.0044(9) -0.0023(9)
C18 0.0194(11) 0.0526(18) 0.0391(15) 0.0023(13) 0.0068(11) -0.0038(11)
C19 0.0241(13) 0.060(2) 0.0457(16) 0.0098(16) 0.0098(12) 0.0058(13)
C20 0.0210(11) 0.0310(13) 0.0194(11) -0.0025(10) 0.0012(9) 0.0041(10)
C21 0.0246(11) 0.0363(14) 0.0201(11) -0.0014(10) 0.0042(9) 0.0085(10)
C22 0.0232(11) 0.0403(15) 0.0251(12) 0.0054(11) 0.0113(9) 0.0026(10)
C23 0.0281(13) 0.0549(18) 0.0268(13) -0.0037(13) 0.0076(10) 0.0088(12)
C24 0.0357(14) 0.058(2) 0.0371(15) -0.0167(14) 0.0061(12) 0.0163(13)
C25 0.0424(15) 0.0373(15) 0.0409(15) -0.0138(13) 0.0046(13) 0.0077(12)
C26 0.0327(13) 0.0316(14) 0.0320(13) -0.0063(11) 0.0047(11) 0.0025(11)

loop_
_atom_type_symbol
_atom_type_description
_atom_type_scat_dispersion_real
_atom_type_scat_dispersion_imag
_atom_type_scat_source
C C 0.0033 0.0016 'International Tables Vol C Tables 4.2.6.8 and 6.1.1.4'
H H 0.0000 0.0000 'International Tables Vol C Tables 4.2.6.8 and 6.1.1.4'
N N 0.0061 0.0033 'International Tables Vol C Tables 4.2.6.8 and 6.1.1.4'
O O 0.0106 0.0060 'International Tables Vol C Tables 4.2.6.8 and 6.1.1.4'

loop_
_geom_angle_atom_site_label_1
_geom_angle_atom_site_label_2
_geom_angle_atom_site_label_3
_geom_angle
C14 O2 C15 118.26(19)
C17 O4 C18 117.19(19)
N4 N3 C8 108.46(18)
N4 N3 C9 117.38(17)
C8 N3 C9 114.49(18)
C22 N4 N3 114.4(2)
C2 C1 C6 121.2(2)
C1 C2 C3 119.8(3)
C4 C3 C2 119.7(3)
C3 C4 C5 120.6(3)
C4 C5 C6 120.5(3)
C1 C6 C7 121.4(2)
C5 C6 C1 118.1(2)
C5 C6 C7 120.5(2)
C6 C7 C8 112.14(18)
C6 C7 C11 113.49(19)
C11 C7 C8 108.00(18)
N3 C8 C7 112.58(17)
N3 C8 C12 107.5(2)
N3 C8 C13 108.85(19)
C12 C8 C7 111.17(19)
C12 C8 C13 106.61(18)
C13 C8 C7 109.95(19)
N3 C9 C10 111.82(18)
N3 C9 C20 106.08(19)
C20 C9 C10 117.79(17)
C11 C10 C9 108.43(17)
C14 C10 C9 111.13(17)
C14 C10 C11 104.35(18)
C14 C10 C17 107.72(18)
C17 C10 C9 113.35(19)
C17 C10 C11 111.50(19)
C7 C11 C10 114.89(19)
N1 C12 C8 179.2(3)
N2 C13 C8 176.9(3)
O1 C14 O2 125.3(2)
O1 C14 C10 125.4(2)
O2 C14 C10 109.14(19)
O2 C15 C16 106.7(2)
O3 C17 O4 125.2(2)
O3 C17 C10 125.6(2)
O4 C17 C10 109.19(19)
O4 C18 C19 107.8(2)
C21 C20 C9 117.2(2)
C26 C20 C9 123.0(2)
C26 C20 C21 119.8(2)
C20 C21 C22 117.9(2)
C20 C21 C23 120.2(2)
C23 C21 C22 121.9(3)
N4 C22 C21 123.4(2)
C24 C23 C21 119.4(3)
C23 C24 C25 120.4(3)
C24 C25 C26 120.5(3)
C20 C26 C25 119.7(3)

loop_
_geom_bond_atom_site_label_1
_geom_bond_atom_site_label_2
_geom_bond_distance
O1 C14 1.201(3)
O2 C14 1.334(3)
O2 C15 1.456(3)
O3 C17 1.204(3)
O4 C17 1.335(3)
O4 C18 1.448(3)
N1 C12 1.139(3)
N2 C13 1.140(3)
N3 N4 1.404(3)
N3 C8 1.464(3)
N3 C9 1.473(3)
N4 C22 1.293(3)
C1 C2 1.385(4)
C1 C6 1.396(3)
C2 C3 1.386(4)
C3 C4 1.373(4)
C4 C5 1.390(4)
C5 C6 1.392(3)
C6 C7 1.515(3)
C7 C8 1.562(3)
C7 C11 1.526(3)
C8 C12 1.490(3)
C8 C13 1.491(3)
C9 C10 1.572(3)
C9 C20 1.512(3)
C10 C11 1.552(3)
C10 C14 1.529(3)
C10 C17 1.531(3)
C15 C16 1.496(4)
C18 C19 1.488(4)
C20 C21 1.396(4)
C20 C26 1.386(4)
C21 C22 1.450(3)
C21 C23 1.400(4)
C23 C24 1.383(4)
C24 C25 1.385(5)
C25 C26 1.391(4)

loop_
_geom_torsion_atom_site_label_1
_geom_torsion_atom_site_label_2
_geom_torsion_atom_site_label_3
_geom_torsion_atom_site_label_4
_geom_torsion
N3 N4 C22 C21 2.0(3)
N3 C9 C10 C11 -51.4(2)
N3 C9 C10 C14 -165.52(18)
N3 C9 C10 C17 73.0(2)
N3 C9 C20 C21 -33.0(2)
N3 C9 C20 C26 147.2(2)
N4 N3 C8 C7 76.3(2)
N4 N3 C8 C12 -160.93(17)
N4 N3 C8 C13 -45.8(2)
N4 N3 C9 C10 -73.3(2)
N4 N3 C9 C20 56.4(2)
C1 C2 C3 C4 0.8(4)
C1 C6 C7 C8 -80.9(3)
C1 C6 C7 C11 41.8(3)
C2 C1 C6 C5 -1.8(4)
C2 C1 C6 C7 175.5(2)
C2 C3 C4 C5 -1.3(4)
C3 C4 C5 C6 0.2(4)
C4 C5 C6 C1 1.4(4)
C4 C5 C6 C7 -176.0(2)
C5 C6 C7 C8 96.3(2)
C5 C6 C7 C11 -140.9(2)
C6 C1 C2 C3 0.8(4)
C6 C7 C8 N3 179.31(19)
C6 C7 C8 C12 58.7(3)
C6 C7 C8 C13 -59.1(2)
C6 C7 C11 C10 -178.87(18)
C8 N3 N4 C22 -174.00(19)
C8 N3 C9 C10 55.6(2)
C8 N3 C9 C20 -174.73(17)
C8 C7 C11 C10 -53.9(2)
C9 N3 N4 C22 -42.3(3)
C9 N3 C8 C7 -56.9(2)
C9 N3 C8 C12 65.8(2)
C9 N3 C8 C13 -179.07(17)
C9 C10 C11 C7 53.3(2)
C9 C10 C14 O1 20.5(3)
C9 C10 C14 O2 -164.66(18)
C9 C10 C17 O3 -113.0(3)
C9 C10 C17 O4 67.6(2)
C9 C20 C21 C22 -0.2(3)
C9 C20 C21 C23 -179.9(2)
C9 C20 C26 C25 179.8(2)
C10 C9 C20 C21 93.1(2)
C10 C9 C20 C26 -86.7(3)
C11 C7 C8 N3 53.5(2)
C11 C7 C8 C12 -67.1(2)
C11 C7 C8 C13 175.08(19)
C11 C10 C14 O1 -96.2(3)
C11 C10 C14 O2 78.7(2)
C11 C10 C17 O3 9.7(3)
C11 C10 C17 O4 -169.73(18)
C14 O2 C15 C16 167.3(2)
C14 C10 C11 C7 171.87(18)
C14 C10 C17 O3 123.7(2)
C14 C10 C17 O4 -55.8(2)
C15 O2 C14 O1 1.2(4)
C15 O2 C14 C10 -173.7(2)
C17 O4 C18 C19 172.9(2)
C17 C10 C11 C7 -72.1(2)
C17 C10 C14 O1 145.2(2)
C17 C10 C14 O2 -39.9(2)
C18 O4 C17 O3 3.0(3)
C18 O4 C17 C10 -177.5(2)
C20 C9 C10 C11 -174.6(2)
C20 C9 C10 C14 71.2(3)
C20 C9 C10 C17 -50.2(3)
C20 C21 C22 N4 19.0(3)
C20 C21 C23 C24 -0.3(3)
C21 C20 C26 C25 0.1(3)
C21 C23 C24 C25 0.8(4)
C22 C21 C23 C24 180.0(2)
C23 C21 C22 N4 -161.3(2)
C23 C24 C25 C26 -0.9(4)
C24 C25 C26 C20 0.5(4)
C26 C20 C21 C22 179.6(2)
C26 C20 C21 C23 -0.2(3)
